data_4119433
loop_
_publ_author_name
'Xiaobo Pan'
'Xiaoyu Chen'
'Tao Li'
'Yizhi Li'
'Xinping Wang'

_publ_section_title
;
 Isolation and X-ray Crystal Structures of Triarylphosphine Radical
 Cations
;
_journal_name_full 'Journal of the American Chemical Society'
_journal_page_first 3414
_journal_page_last 3417
_journal_paper_doi 10.1021/ja4012113
_journal_volume 135
_journal_year 2013
_chemical_formula_moiety 'C16 Al F36 O4, C39 H57 P'
_chemical_formula_sum 'C55 H57 Al F36 O4 P'
_chemical_formula_weight 1523.96
_chemical_name_systematic
; 
 ? 
;
_space_group_IT_number 2
_symmetry_cell_setting triclinic
_symmetry_space_group_name_Hall '-P 1'
_symmetry_space_group_name_H-M 'P -1'
_atom_sites_solution_hydrogens geom
_atom_sites_solution_primary direct
_atom_sites_solution_secondary difmap
_audit_creation_method SHELXL-97
_cell_angle_alpha 115.010(2)
_cell_angle_beta 108.115(3)
_cell_angle_gamma 94.478(2)
_cell_formula_units_Z 2
_cell_length_a 14.1829(11)
_cell_length_b 15.8349(15)
_cell_length_c 16.8039(17)
_cell_measurement_temperature 123(2)
_cell_volume 3152.9(5)
_computing_cell_refinement 'Bruker SAINT'
_computing_data_collection 'Bruker APEX II'
_computing_data_reduction 'Bruker SAINT'
_computing_molecular_graphics 'Bruker SHELXTL'
_computing_publication_material 'Bruker SHELXTL'
_computing_structure_refinement 'SHELXS-97 (Sheldrick, 2008)'
_computing_structure_solution 'SHELXS-97 (Sheldrick, 2008)'
_diffrn_ambient_temperature 123(2)
_diffrn_measured_fraction_theta_full 0.986
_diffrn_measured_fraction_theta_max 0.986
_diffrn_measurement_device_type 'Bruker APEX II CCD'
_diffrn_measurement_method '\f and \w scans'
_diffrn_radiation_monochromator graphite
_diffrn_radiation_source 'fine-focus sealed tube'
_diffrn_radiation_type MoK\a
_diffrn_radiation_wavelength 0.71073
_diffrn_reflns_av_R_equivalents 0.0089
_diffrn_reflns_av_sigmaI/netI 0.0778
_diffrn_reflns_limit_h_max 17
_diffrn_reflns_limit_h_min -10
_diffrn_reflns_limit_k_max 19
_diffrn_reflns_limit_k_min -19
_diffrn_reflns_limit_l_max 20
_diffrn_reflns_limit_l_min -20
_diffrn_reflns_number 24695
_diffrn_reflns_theta_full 26.00
_diffrn_reflns_theta_max 26.00
_diffrn_reflns_theta_min 1.45
_exptl_absorpt_coefficient_mu 0.209
_exptl_absorpt_correction_T_max 0.9555
_exptl_absorpt_correction_T_min 0.9439
_exptl_absorpt_correction_type multi-scan
_exptl_absorpt_process_details 'SADABS (Sheldrick, 1997)'
_exptl_crystal_colour purple
_exptl_crystal_density_diffrn 1.605
_exptl_crystal_description block
_exptl_crystal_F_000 1542
_exptl_crystal_size_max 0.45
_exptl_crystal_size_mid 0.23
_exptl_crystal_size_min 0.22
_refine_diff_density_max 0.390
_refine_diff_density_min -0.339
_refine_diff_density_rms 0.082
_refine_ls_extinction_method none
_refine_ls_goodness_of_fit_ref 1.023
_refine_ls_hydrogen_treatment constr
_refine_ls_matrix_type full
_refine_ls_number_parameters 889
_refine_ls_number_reflns 12251
_refine_ls_number_restraints 0
_refine_ls_restrained_S_all 1.023
_refine_ls_R_factor_all 0.0711
_refine_ls_R_factor_gt 0.0589
_refine_ls_shift/su_max 0.000
_refine_ls_shift/su_mean 0.000
_refine_ls_structure_factor_coef Fsqd
_refine_ls_weighting_details 'calc w=1/[\s^2^(Fo^2^)+(0.0500P)^2^+1.6600P] where P=(Fo^2^+2Fc^2^)/3'
_refine_ls_weighting_scheme calc
_refine_ls_wR_factor_gt 0.1396
_refine_ls_wR_factor_ref 0.1425
_reflns_number_gt 8499
_reflns_number_total 12251
_reflns_threshold_expression >2sigma(I)
_cod_data_source_file ja4012113_si_004.cif
_cod_data_source_block 1
_cod_database_code 4119433

loop_
_symmetry_equiv_pos_as_xyz
'x, y, z'
'-x, -y, -z'

loop_
_atom_site_label
_atom_site_type_symbol
_atom_site_fract_x
_atom_site_fract_y
_atom_site_fract_z
_atom_site_U_iso_or_equiv
_atom_site_adp_type
_atom_site_occupancy
_atom_site_symmetry_multiplicity
_atom_site_calc_flag
_atom_site_refinement_flags
Al1 Al 0.64907(6) 0.39750(6) 0.23365(6) 0.0393(2) Uani 1 1 d .
C1 C 0.1145(2) 0.9610(2) 0.35640(19) 0.0372(7) Uani 1 1 d .
C2 C 0.1790(2) 0.90557(18) 0.37787(18) 0.0319(6) Uani 1 1 d .
C3 C 0.2458(2) 0.9381(2) 0.4711(2) 0.0398(7) Uani 1 1 d .
H3 H 0.2897 0.9001 0.4859 0.048 Uiso 1 1 calc R
C4 C 0.2487(2) 1.0265(2) 0.5429(2) 0.0373(7) Uani 1 1 d .
C5 C 0.1837(2) 1.08095(19) 0.52047(19) 0.0317(6) Uani 1 1 d .
H5 H 0.1859 1.1413 0.5692 0.038 Uiso 1 1 calc R
C6 C 0.1150(2) 1.0490(2) 0.4278(2) 0.0379(7) Uani 1 1 d .
C7 C 0.0466(2) 1.1133(2) 0.4136(2) 0.0394(7) Uani 1 1 d .
H7 H -0.0003 1.0804 0.3452 0.047 Uiso 1 1 calc R
C8 C -0.0201(2) 1.1313(2) 0.4723(2) 0.0416(7) Uani 1 1 d .
H8A H -0.0451 1.0715 0.4719 0.062 Uiso 1 1 calc R
H8B H -0.0784 1.1532 0.4448 0.062 Uiso 1 1 calc R
H8C H 0.0203 1.1806 0.5378 0.062 Uiso 1 1 calc R
C9 C 0.1057(2) 1.2102(2) 0.4348(2) 0.0416(7) Uani 1 1 d .
H9A H 0.1666 1.2351 0.4934 0.062 Uiso 1 1 calc R
H9B H 0.0620 1.2557 0.4426 0.062 Uiso 1 1 calc R
H9C H 0.1265 1.2021 0.3821 0.062 Uiso 1 1 calc R
C10 C 0.3263(2) 1.0655(2) 0.6428(2) 0.0412(7) Uani 1 1 d .
H10 H 0.3163 1.1296 0.6820 0.049 Uiso 1 1 calc R
C11 C 0.4361(2) 1.0812(2) 0.6463(2) 0.0418(7) Uani 1 1 d .
H11A H 0.4422 1.0250 0.5945 0.063 Uiso 1 1 calc R
H11B H 0.4840 1.0903 0.7073 0.063 Uiso 1 1 calc R
H11C H 0.4521 1.1384 0.6392 0.063 Uiso 1 1 calc R
C12 C 0.3088(2) 1.0005(2) 0.6866(2) 0.0479(8) Uani 1 1 d .
H12A H 0.2500 1.0110 0.7052 0.072 Uiso 1 1 calc R
H12B H 0.3698 1.0162 0.7426 0.072 Uiso 1 1 calc R
H12C H 0.2953 0.9331 0.6397 0.072 Uiso 1 1 calc R
C13 C 0.1840(2) 0.8101(2) 0.3051(2) 0.0390(7) Uani 1 1 d .
H13 H 0.1470 0.8038 0.2409 0.047 Uiso 1 1 calc R
C14 C 0.1267(2) 0.7265(2) 0.3110(2) 0.0420(7) Uani 1 1 d .
H14A H 0.1764 0.7025 0.3460 0.063 Uiso 1 1 calc R
H14B H 0.0868 0.6744 0.2468 0.063 Uiso 1 1 calc R
H14C H 0.0807 0.7499 0.3441 0.063 Uiso 1 1 calc R
C15 C 0.2921(2) 0.7988(2) 0.3126(2) 0.0423(7) Uani 1 1 d .
H15A H 0.3322 0.8568 0.3200 0.063 Uiso 1 1 calc R
H15B H 0.2885 0.7431 0.2549 0.063 Uiso 1 1 calc R
H15C H 0.3249 0.7892 0.3678 0.063 Uiso 1 1 calc R
C16 C 0.0742(2) 1.0180(2) 0.20125(19) 0.0352(6) Uani 1 1 d .
C17 C 0.1764(2) 1.0632(2) 0.23496(19) 0.0355(6) Uani 1 1 d .
C18 C 0.2035(2) 1.1486(2) 0.2331(2) 0.0374(7) Uani 1 1 d .
H18 H 0.2737 1.1794 0.2561 0.045 Uiso 1 1 calc R
C19 C 0.1282(2) 1.1891(2) 0.1977(2) 0.0368(7) Uani 1 1 d .
C20 C 0.0253(2) 1.1416(2) 0.1615(2) 0.0366(7) Uani 1 1 d .
H20 H -0.0264 1.1676 0.1350 0.044 Uiso 1 1 calc R
C21 C -0.0020(2) 1.0568(2) 0.16389(19) 0.0371(7) Uani 1 1 d .
C22 C 0.2640(2) 1.0218(2) 0.26835(19) 0.0388(7) Uani 1 1 d .
H22 H 0.2335 0.9599 0.2636 0.047 Uiso 1 1 calc R
C23 C 0.3359(2) 1.0869(2) 0.3724(2) 0.0434(7) Uani 1 1 d .
H23A H 0.3938 1.1273 0.3748 0.065 Uiso 1 1 calc R
H23B H 0.3612 1.0471 0.4019 0.065 Uiso 1 1 calc R
H23C H 0.2986 1.1278 0.4067 0.065 Uiso 1 1 calc R
C24 C 0.3257(2) 0.9988(2) 0.2051(2) 0.0400(7) Uani 1 1 d .
H24A H 0.2828 0.9471 0.1415 0.060 Uiso 1 1 calc R
H24B H 0.3854 0.9782 0.2324 0.060 Uiso 1 1 calc R
H24C H 0.3484 1.0562 0.2008 0.060 Uiso 1 1 calc R
C25 C 0.1571(2) 1.28397(19) 0.2002(2) 0.0368(7) Uani 1 1 d .
H25 H 0.0924 1.3005 0.1728 0.044 Uiso 1 1 calc R
C26 C 0.2147(2) 1.3650(2) 0.3030(2) 0.0460(8) Uani 1 1 d .
H26A H 0.1687 1.3754 0.3375 0.069 Uiso 1 1 calc R
H26B H 0.2381 1.4243 0.3021 0.069 Uiso 1 1 calc R
H26C H 0.2738 1.3467 0.3347 0.069 Uiso 1 1 calc R
C27 C 0.2186(2) 1.2770(2) 0.1389(2) 0.0442(7) Uani 1 1 d .
H27A H 0.2838 1.2631 0.1653 0.066 Uiso 1 1 calc R
H27B H 0.2317 1.3381 0.1377 0.066 Uiso 1 1 calc R
H27C H 0.1799 1.2254 0.0741 0.066 Uiso 1 1 calc R
C28 C -0.1143(2) 1.0063(2) 0.1190(2) 0.0374(7) Uani 1 1 d .
H28 H -0.1206 0.9411 0.1149 0.045 Uiso 1 1 calc R
C29 C -0.1772(2) 1.0600(2) 0.1750(2) 0.0396(7) Uani 1 1 d .
H29A H -0.1312 1.1155 0.2346 0.059 Uiso 1 1 calc R
H29B H -0.2143 1.0167 0.1890 0.059 Uiso 1 1 calc R
H29C H -0.2261 1.0820 0.1370 0.059 Uiso 1 1 calc R
C30 C -0.1663(2) 0.9941(2) 0.0181(2) 0.0450(8) Uani 1 1 d .
H30A H -0.1541 1.0567 0.0198 0.067 Uiso 1 1 calc R
H30B H -0.2401 0.9678 -0.0052 0.067 Uiso 1 1 calc R
H30C H -0.1378 0.9501 -0.0244 0.067 Uiso 1 1 calc R
C31 C -0.0210(2) 0.80829(19) 0.1495(2) 0.0359(6) Uani 1 1 d .
C32 C 0.0107(2) 0.7600(2) 0.0745(2) 0.0399(7) Uani 1 1 d .
C33 C -0.0352(2) 0.6644(2) 0.01160(19) 0.0372(7) Uani 1 1 d .
H33 H -0.0138 0.6318 -0.0393 0.045 Uiso 1 1 calc R
C34 C -0.1123(2) 0.6149(2) 0.0217(2) 0.0394(7) Uani 1 1 d .
C35 C -0.1447(2) 0.6629(2) 0.0960(2) 0.0400(7) Uani 1 1 d .
H35 H -0.1973 0.6295 0.1033 0.048 Uiso 1 1 calc R
C36 C -0.0993(2) 0.7597(2) 0.15902(19) 0.0360(6) Uani 1 1 d .
C37 C -0.1391(2) 0.8054(2) 0.2379(2) 0.0411(7) Uani 1 1 d .
H37A H -0.0848 0.8583 0.2936 0.062 Uiso 1 1 calc R
H37B H -0.1606 0.7572 0.2548 0.062 Uiso 1 1 calc R
H37C H -0.1976 0.8302 0.2159 0.062 Uiso 1 1 calc R
C38 C 0.0945(2) 0.8096(2) 0.0594(2) 0.0417(7) Uani 1 1 d .
H38A H 0.0968 0.7675 -0.0023 0.062 Uiso 1 1 calc R
H38B H 0.1605 0.8236 0.1100 0.062 Uiso 1 1 calc R
H38C H 0.0804 0.8697 0.0609 0.062 Uiso 1 1 calc R
C39 C -0.1593(2) 0.5085(2) -0.0454(2) 0.0425(7) Uani 1 1 d .
H39A H -0.1401 0.4721 -0.0105 0.064 Uiso 1 1 calc R
H39B H -0.1342 0.4877 -0.0971 0.064 Uiso 1 1 calc R
H39C H -0.2339 0.4972 -0.0717 0.064 Uiso 1 1 calc R
C40 C 0.5623(2) 0.5645(2) 0.2494(2) 0.0434(7) Uani 1 1 d .
C41 C 0.5876(3) 0.6209(2) 0.3552(2) 0.0465(8) Uani 1 1 d .
C42 C 0.4511(2) 0.5577(2) 0.1945(2) 0.0446(8) Uani 1 1 d .
C43 C 0.6293(2) 0.6149(2) 0.2165(2) 0.0449(8) Uani 1 1 d .
C44 C 0.5479(2) 0.2408(2) 0.0351(2) 0.0382(7) Uani 1 1 d .
C45 C 0.6112(2) 0.2680(2) -0.0134(2) 0.0424(7) Uani 1 1 d .
C46 C 0.5363(2) 0.1322(2) 0.0040(2) 0.0403(7) Uani 1 1 d .
C47 C 0.4414(2) 0.2597(2) -0.0004(2) 0.0461(8) Uani 1 1 d .
C48 C 0.6241(2) 0.3310(2) 0.3669(2) 0.0405(7) Uani 1 1 d .
C49 C 0.5383(2) 0.3777(2) 0.3920(2) 0.0450(8) Uani 1 1 d .
C50 C 0.7070(2) 0.3414(2) 0.4570(2) 0.0449(8) Uani 1 1 d .
C51 C 0.5738(2) 0.2224(2) 0.2976(2) 0.0440(7) Uani 1 1 d .
C52 C 0.8693(2) 0.4556(2) 0.2809(2) 0.0410(7) Uani 1 1 d .
C53 C 0.9261(2) 0.5422(2) 0.3800(2) 0.0458(8) Uani 1 1 d .
C54 C 0.8890(2) 0.3625(2) 0.2859(2) 0.0447(7) Uani 1 1 d .
C55 C 0.9124(2) 0.4631(2) 0.2102(2) 0.0439(7) Uani 1 1 d .
F1 F 0.97947(13) 0.34583(12) 0.28597(12) 0.0457(4) Uani 1 1 d .
F2 F 0.88420(13) 0.36311(13) 0.36525(12) 0.0472(4) Uani 1 1 d .
F3 F 0.81822(13) 0.28458(12) 0.21471(12) 0.0496(5) Uani 1 1 d .
F4 F 1.02060(13) 0.53545(12) 0.42250(12) 0.0472(4) Uani 1 1 d .
F5 F 0.93509(13) 0.62277(12) 0.37448(12) 0.0471(4) Uani 1 1 d .
F6 F 0.87464(13) 0.55127(12) 0.43641(12) 0.0454(4) Uani 1 1 d .
F7 F 1.01621(12) 0.48869(12) 0.24634(12) 0.0453(4) Uani 1 1 d .
F8 F 0.88022(13) 0.52993(13) 0.18662(12) 0.0475(4) Uani 1 1 d .
F9 F 0.88132(13) 0.37995(12) 0.12902(12) 0.0496(5) Uani 1 1 d .
F10 F 0.72469(13) 0.64627(12) 0.28576(12) 0.0474(4) Uani 1 1 d .
F11 F 0.63985(13) 0.55565(12) 0.13694(12) 0.0455(4) Uani 1 1 d .
F12 F 0.60444(13) 0.69312(12) 0.21301(12) 0.0462(4) Uani 1 1 d .
F13 F 0.61465(14) 0.71565(12) 0.38695(12) 0.0487(5) Uani 1 1 d .
F14 F 0.67068(13) 0.60118(12) 0.40391(12) 0.0457(4) Uani 1 1 d .
F15 F 0.50705(14) 0.59412(12) 0.37294(12) 0.0494(5) Uani 1 1 d .
F16 F 0.42955(13) 0.64321(12) 0.23131(12) 0.0482(4) Uani 1 1 d .
F17 F 0.43848(13) 0.53472(12) 0.10470(12) 0.0487(5) Uani 1 1 d .
F18 F 0.38231(13) 0.49119(12) 0.19173(12) 0.0489(5) Uani 1 1 d .
F19 F 0.64817(13) 0.36326(12) 0.02818(12) 0.0457(4) Uani 1 1 d .
F20 F 0.56130(13) 0.23694(12) -0.10611(12) 0.0471(4) Uani 1 1 d .
F21 F 0.69451(13) 0.23069(12) -0.00669(12) 0.0475(4) Uani 1 1 d .
F22 F 0.62114(13) 0.11450(12) 0.04885(12) 0.0517(5) Uani 1 1 d .
F23 F 0.51430(13) 0.07797(12) -0.08850(12) 0.0505(5) Uani 1 1 d .
F24 F 0.46234(14) 0.09839(12) 0.02299(12) 0.0498(5) Uani 1 1 d .
F25 F 0.38074(13) 0.19034(13) -0.08854(12) 0.0518(5) Uani 1 1 d .
F26 F 0.39435(13) 0.26196(12) 0.05714(12) 0.0472(4) Uani 1 1 d .
F27 F 0.44997(13) 0.34351(12) -0.00058(12) 0.0469(4) Uani 1 1 d .
F28 F 0.63451(13) 0.18285(12) 0.25328(12) 0.0469(4) Uani 1 1 d .
F29 F 0.55299(13) 0.17080(12) 0.33733(12) 0.0470(4) Uani 1 1 d .
F30 F 0.48448(13) 0.20888(12) 0.22895(12) 0.0525(5) Uani 1 1 d .
F31 F 0.76270(13) 0.27707(12) 0.43392(12) 0.0461(4) Uani 1 1 d .
F32 F 0.66708(13) 0.32438(13) 0.51328(12) 0.0478(4) Uani 1 1 d .
F33 F 0.76567(13) 0.43123(13) 0.50712(12) 0.0523(5) Uani 1 1 d .
F34 F 0.47604(13) 0.32409(12) 0.40917(12) 0.0462(4) Uani 1 1 d .
F35 F 0.58106(13) 0.46345(12) 0.47149(12) 0.0469(4) Uani 1 1 d .
F36 F 0.47574(13) 0.39041(12) 0.32165(12) 0.0463(4) Uani 1 1 d .
O1 O 0.66062(15) 0.37249(14) 0.32483(14) 0.0412(5) Uani 1 1 d .
O2 O 0.57117(15) 0.47281(14) 0.22202(14) 0.0418(5) Uani 1 1 d .
O3 O 0.76989(15) 0.44884(14) 0.25003(14) 0.0416(5) Uani 1 1 d .
O4 O 0.59480(15) 0.28818(14) 0.12854(13) 0.0409(5) Uani 1 1 d .
P1 P 0.03196(6) 0.93263(5) 0.23660(5) 0.0386(2) Uani 1 1 d .

loop_
_atom_site_aniso_label
_atom_site_aniso_U_11
_atom_site_aniso_U_22
_atom_site_aniso_U_33
_atom_site_aniso_U_23
_atom_site_aniso_U_13
_atom_site_aniso_U_12
Al1 0.0327(5) 0.0322(4) 0.0330(4) -0.0008(4) 0.0109(4) 0.0073(4)
C1 0.0362(15) 0.0364(15) 0.0314(14) 0.0102(13) 0.0128(12) 0.0046(13)
C2 0.0346(15) 0.0265(13) 0.0304(13) 0.0115(12) 0.0125(12) -0.0030(11)
C3 0.0314(15) 0.0341(15) 0.0394(16) 0.0110(13) 0.0049(13) 0.0070(12)
C4 0.0362(15) 0.0327(14) 0.0336(14) 0.0105(13) 0.0095(12) 0.0067(12)
C5 0.0296(14) 0.0291(13) 0.0298(13) 0.0117(12) 0.0084(11) -0.0032(11)
C6 0.0304(14) 0.0332(14) 0.0329(14) 0.0075(13) 0.0025(12) 0.0062(12)
C7 0.0366(16) 0.0345(15) 0.0359(15) 0.0089(13) 0.0108(13) 0.0096(12)
C8 0.0379(16) 0.0403(16) 0.0373(15) 0.0119(14) 0.0119(13) 0.0105(13)
C9 0.0430(17) 0.0359(15) 0.0407(16) 0.0137(14) 0.0149(14) 0.0122(13)
C10 0.0381(16) 0.0384(16) 0.0374(15) 0.0134(14) 0.0088(13) 0.0085(13)
C11 0.0345(16) 0.0411(16) 0.0386(15) 0.0123(14) 0.0091(13) 0.0094(13)
C12 0.0444(18) 0.0479(18) 0.0319(15) 0.0112(14) 0.0052(13) -0.0055(14)
C13 0.0347(15) 0.0354(15) 0.0345(15) 0.0095(13) 0.0101(12) -0.0016(12)
C14 0.0454(17) 0.0273(14) 0.0368(15) 0.0069(13) 0.0100(13) -0.0045(13)
C15 0.0377(16) 0.0393(16) 0.0386(16) 0.0103(14) 0.0119(13) 0.0094(13)
C16 0.0312(14) 0.0334(14) 0.0361(14) 0.0135(13) 0.0117(12) 0.0055(12)
C17 0.0320(15) 0.0339(14) 0.0333(14) 0.0116(12) 0.0098(12) 0.0063(12)
C18 0.0303(15) 0.0357(15) 0.0371(15) 0.0140(13) 0.0082(12) -0.0009(12)
C19 0.0368(15) 0.0293(14) 0.0398(15) 0.0123(13) 0.0154(13) 0.0051(12)
C20 0.0343(15) 0.0356(15) 0.0356(14) 0.0146(13) 0.0106(12) 0.0103(12)
C21 0.0294(14) 0.0384(15) 0.0296(14) 0.0084(13) 0.0075(12) -0.0021(12)
C22 0.0350(15) 0.0379(15) 0.0321(14) 0.0104(13) 0.0069(12) 0.0108(13)
C23 0.0328(15) 0.0404(16) 0.0339(15) 0.0109(14) -0.0025(12) -0.0077(13)
C24 0.0325(15) 0.0391(16) 0.0453(16) 0.0184(14) 0.0131(13) 0.0096(13)
C25 0.0319(15) 0.0308(14) 0.0415(15) 0.0132(13) 0.0120(13) 0.0076(12)
C26 0.0366(16) 0.0389(16) 0.0404(16) 0.0130(14) -0.0011(13) -0.0055(13)
C27 0.0351(16) 0.0427(17) 0.0468(17) 0.0186(15) 0.0123(14) -0.0032(13)
C28 0.0343(15) 0.0322(14) 0.0372(15) 0.0108(13) 0.0113(12) 0.0059(12)
C29 0.0357(15) 0.0364(15) 0.0388(15) 0.0122(13) 0.0116(13) 0.0113(13)
C30 0.0366(16) 0.0389(16) 0.0369(15) 0.0104(14) -0.0003(13) -0.0039(13)
C31 0.0322(15) 0.0294(14) 0.0363(15) 0.0108(12) 0.0082(12) 0.0053(12)
C32 0.0367(16) 0.0384(16) 0.0347(15) 0.0124(13) 0.0106(13) -0.0013(13)
C33 0.0331(15) 0.0377(15) 0.0303(14) 0.0101(13) 0.0077(12) 0.0075(12)
C34 0.0368(16) 0.0324(14) 0.0353(15) 0.0082(13) 0.0076(13) 0.0081(12)
C35 0.0380(16) 0.0355(15) 0.0339(14) 0.0104(13) 0.0096(13) -0.0045(13)
C36 0.0329(15) 0.0355(15) 0.0345(14) 0.0140(13) 0.0101(12) 0.0085(12)
C37 0.0395(16) 0.0388(16) 0.0397(16) 0.0127(14) 0.0163(13) 0.0108(13)
C38 0.0423(17) 0.0351(15) 0.0398(16) 0.0096(14) 0.0178(14) 0.0090(13)
C39 0.0352(16) 0.0383(16) 0.0395(16) 0.0101(14) 0.0090(13) 0.0044(13)
C40 0.0372(16) 0.0347(15) 0.0447(17) 0.0093(14) 0.0119(14) 0.0092(13)
C41 0.0458(19) 0.0426(17) 0.0435(17) 0.0161(15) 0.0129(15) 0.0133(15)
C42 0.0394(17) 0.0386(16) 0.0450(18) 0.0141(15) 0.0107(14) 0.0100(14)
C43 0.0451(18) 0.0359(16) 0.0486(18) 0.0140(15) 0.0192(15) 0.0137(14)
C44 0.0318(15) 0.0330(15) 0.0352(15) 0.0099(13) 0.0053(12) 0.0002(12)
C45 0.0419(17) 0.0378(16) 0.0401(16) 0.0134(14) 0.0133(14) 0.0106(14)
C46 0.0348(16) 0.0369(15) 0.0339(15) 0.0111(13) 0.0037(13) 0.0013(13)
C47 0.0393(17) 0.0426(18) 0.0369(16) 0.0074(14) 0.0067(14) 0.0100(14)
C48 0.0302(15) 0.0354(15) 0.0381(15) 0.0050(13) 0.0096(13) 0.0039(12)
C49 0.0376(17) 0.0470(18) 0.0428(17) 0.0147(15) 0.0147(14) 0.0119(14)
C50 0.0409(17) 0.0422(17) 0.0391(16) 0.0119(15) 0.0107(14) 0.0078(14)
C51 0.0383(17) 0.0407(17) 0.0433(17) 0.0158(15) 0.0096(14) 0.0074(14)
C52 0.0305(15) 0.0353(15) 0.0353(15) 0.0074(13) 0.0012(12) -0.0024(12)
C53 0.0373(17) 0.0411(18) 0.0389(16) 0.0063(14) 0.0081(14) 0.0057(14)
C54 0.0380(17) 0.0420(17) 0.0446(17) 0.0151(15) 0.0121(14) 0.0075(14)
C55 0.0391(17) 0.0391(16) 0.0449(17) 0.0134(15) 0.0149(14) 0.0076(14)
F1 0.0398(10) 0.0416(9) 0.0452(9) 0.0134(8) 0.0126(8) 0.0117(8)
F2 0.0401(10) 0.0467(10) 0.0481(10) 0.0191(9) 0.0125(8) 0.0126(8)
F3 0.0435(10) 0.0357(9) 0.0509(10) 0.0115(8) 0.0073(8) 0.0100(8)
F4 0.0362(9) 0.0457(10) 0.0422(9) 0.0111(8) 0.0075(8) 0.0069(8)
F5 0.0438(10) 0.0373(9) 0.0426(9) 0.0073(8) 0.0114(8) 0.0088(8)
F6 0.0388(9) 0.0432(9) 0.0388(9) 0.0095(8) 0.0102(8) 0.0086(8)
F7 0.0379(9) 0.0445(9) 0.0433(9) 0.0139(8) 0.0130(8) 0.0070(8)
F8 0.0467(10) 0.0461(10) 0.0433(9) 0.0171(9) 0.0144(8) 0.0124(8)
F9 0.0441(10) 0.0418(10) 0.0437(9) 0.0061(8) 0.0174(8) -0.0086(8)
F10 0.0409(10) 0.0392(9) 0.0488(10) 0.0138(8) 0.0111(8) 0.0069(8)
F11 0.0465(10) 0.0389(9) 0.0422(9) 0.0120(8) 0.0164(8) 0.0096(8)
F12 0.0445(10) 0.0377(9) 0.0458(10) 0.0134(8) 0.0131(8) 0.0097(8)
F13 0.0523(11) 0.0400(10) 0.0409(9) 0.0114(8) 0.0121(8) 0.0140(8)
F14 0.0447(10) 0.0403(9) 0.0414(9) 0.0140(8) 0.0103(8) 0.0109(8)
F15 0.0531(11) 0.0415(10) 0.0480(10) 0.0143(9) 0.0209(9) 0.0159(8)
F16 0.0426(10) 0.0396(9) 0.0489(10) 0.0137(8) 0.0099(8) 0.0138(8)
F17 0.0451(10) 0.0413(9) 0.0441(10) 0.0114(8) 0.0097(8) 0.0122(8)
F18 0.0371(9) 0.0436(10) 0.0512(10) 0.0148(9) 0.0091(8) 0.0091(8)
F19 0.0469(10) 0.0398(9) 0.0411(9) 0.0134(8) 0.0139(8) 0.0081(8)
F20 0.0465(10) 0.0439(10) 0.0388(9) 0.0119(8) 0.0123(8) 0.0097(8)
F21 0.0410(10) 0.0448(10) 0.0435(9) 0.0115(8) 0.0129(8) 0.0112(8)
F22 0.0466(10) 0.0388(9) 0.0422(9) 0.0099(8) -0.0042(8) 0.0099(8)
F23 0.0408(9) 0.0391(9) 0.0371(9) -0.0084(8) 0.0093(8) 0.0109(8)
F24 0.0454(10) 0.0389(9) 0.0468(10) 0.0108(8) 0.0126(8) -0.0081(8)
F25 0.0411(10) 0.0450(10) 0.0399(9) 0.0105(8) -0.0078(8) 0.0112(8)
F26 0.0367(9) 0.0463(10) 0.0447(10) 0.0109(8) 0.0130(8) 0.0117(8)
F27 0.0437(10) 0.0412(10) 0.0396(9) 0.0101(8) 0.0080(8) 0.0135(8)
F28 0.0489(10) 0.0375(9) 0.0434(9) 0.0107(8) 0.0161(8) 0.0103(8)
F29 0.0418(10) 0.0421(9) 0.0470(10) 0.0152(9) 0.0130(8) 0.0083(8)
F30 0.0384(10) 0.0434(10) 0.0456(10) 0.0141(9) -0.0069(8) -0.0094(8)
F31 0.0394(9) 0.0464(10) 0.0448(9) 0.0164(8) 0.0131(8) 0.0122(8)
F32 0.0444(10) 0.0491(10) 0.0421(9) 0.0179(9) 0.0123(8) 0.0092(8)
F33 0.0367(9) 0.0491(10) 0.0408(9) 0.0129(9) -0.0072(8) -0.0064(8)
F34 0.0390(9) 0.0469(10) 0.0476(10) 0.0189(9) 0.0152(8) 0.0089(8)
F35 0.0450(10) 0.0441(10) 0.0423(9) 0.0118(8) 0.0169(8) 0.0118(8)
F36 0.0404(10) 0.0459(10) 0.0449(10) 0.0170(8) 0.0125(8) 0.0122(8)
O1 0.0345(11) 0.0352(11) 0.0397(11) 0.0072(9) 0.0117(9) 0.0075(9)
O2 0.0371(11) 0.0378(11) 0.0402(11) 0.0124(10) 0.0111(9) 0.0065(9)
O3 0.0347(11) 0.0338(10) 0.0374(10) 0.0070(9) 0.0069(9) -0.0022(8)
O4 0.0375(11) 0.0329(10) 0.0351(10) 0.0068(9) 0.0094(9) -0.0068(8)
P1 0.0362(4) 0.0331(4) 0.0346(4) 0.0099(3) 0.0106(3) -0.0058(3)

loop_
_atom_type_symbol
_atom_type_description
_atom_type_scat_dispersion_real
_atom_type_scat_dispersion_imag
_atom_type_scat_source
C C 0.0033 0.0016 'International Tables Vol C Tables 4.2.6.8 and 6.1.1.4'
H H 0.0000 0.0000 'International Tables Vol C Tables 4.2.6.8 and 6.1.1.4'
O O 0.0106 0.0060 'International Tables Vol C Tables 4.2.6.8 and 6.1.1.4'
F F 0.0171 0.0103 'International Tables Vol C Tables 4.2.6.8 and 6.1.1.4'
Al Al 0.0645 0.0514 'International Tables Vol C Tables 4.2.6.8 and 6.1.1.4'
P P 0.1023 0.0942 'International Tables Vol C Tables 4.2.6.8 and 6.1.1.4'

loop_
_geom_angle_atom_site_label_1
_geom_angle_atom_site_label_2
_geom_angle_atom_site_label_3
_geom_angle
O1 Al1 O2 115.77(11)
O1 Al1 O3 107.61(11)
O2 Al1 O3 108.51(11)
O1 Al1 O4 106.88(11)
O2 Al1 O4 106.45(10)
O3 Al1 O4 111.69(10)
C2 C1 C6 120.7(3)
C2 C1 P1 124.4(2)
C6 C1 P1 114.8(2)
C1 C2 C3 119.8(3)
C1 C2 C13 124.2(2)
C3 C2 C13 116.0(3)
C2 C3 C4 120.3(3)
C2 C3 H3 119.8
C4 C3 H3 119.8
C5 C4 C3 119.3(3)
C5 C4 C10 120.1(2)
C3 C4 C10 120.5(3)
C4 C5 C6 121.3(3)
C4 C5 H5 119.3
C6 C5 H5 119.3
C5 C6 C1 118.6(3)
C5 C6 C7 116.0(2)
C1 C6 C7 125.4(2)
C6 C7 C8 113.1(3)
C6 C7 C9 112.7(2)
C8 C7 C9 108.6(2)
C6 C7 H7 107.3
C8 C7 H7 107.3
C9 C7 H7 107.3
C7 C8 H8A 109.5
C7 C8 H8B 109.5
H8A C8 H8B 109.5
C7 C8 H8C 109.5
H8A C8 H8C 109.5
H8B C8 H8C 109.5
C7 C9 H9A 109.5
C7 C9 H9B 109.5
H9A C9 H9B 109.5
C7 C9 H9C 109.5
H9A C9 H9C 109.5
H9B C9 H9C 109.5
C4 C10 C11 111.3(3)
C4 C10 C12 111.2(2)
C11 C10 C12 111.7(3)
C4 C10 H10 107.4
C11 C10 H10 107.4
C12 C10 H10 107.4
C10 C11 H11A 109.5
C10 C11 H11B 109.5
H11A C11 H11B 109.5
C10 C11 H11C 109.5
H11A C11 H11C 109.5
H11B C11 H11C 109.5
C10 C12 H12A 109.5
C10 C12 H12B 109.5
H12A C12 H12B 109.5
C10 C12 H12C 109.5
H12A C12 H12C 109.5
H12B C12 H12C 109.5
C2 C13 C15 114.9(2)
C2 C13 C14 109.9(2)
C15 C13 C14 109.3(3)
C2 C13 H13 107.5
C15 C13 H13 107.5
C14 C13 H13 107.5
C13 C14 H14A 109.5
C13 C14 H14B 109.5
H14A C14 H14B 109.5
C13 C14 H14C 109.5
H14A C14 H14C 109.5
H14B C14 H14C 109.5
C13 C15 H15A 109.5
C13 C15 H15B 109.5
H15A C15 H15B 109.5
C13 C15 H15C 109.5
H15A C15 H15C 109.5
H15B C15 H15C 109.5
C17 C16 C21 120.3(3)
C17 C16 P1 121.8(2)
C21 C16 P1 115.0(2)
C16 C17 C18 120.0(3)
C16 C17 C22 123.9(3)
C18 C17 C22 116.0(3)
C17 C18 C19 120.3(3)
C17 C18 H18 119.9
C19 C18 H18 119.9
C18 C19 C20 119.3(3)
C18 C19 C25 120.4(3)
C20 C19 C25 120.3(3)
C21 C20 C19 120.5(3)
C21 C20 H20 119.7
C19 C20 H20 119.7
C20 C21 C16 119.6(3)
C20 C21 C28 117.9(3)
C16 C21 C28 122.4(3)
C17 C22 C24 111.8(2)
C17 C22 C23 113.0(2)
C24 C22 C23 109.6(2)
C17 C22 H22 107.3
C24 C22 H22 107.3
C23 C22 H22 107.3
C22 C23 H23A 109.5
C22 C23 H23B 109.5
H23A C23 H23B 109.5
C22 C23 H23C 109.5
H23A C23 H23C 109.5
H23B C23 H23C 109.5
C22 C24 H24A 109.5
C22 C24 H24B 109.5
H24A C24 H24B 109.5
C22 C24 H24C 109.5
H24A C24 H24C 109.5
H24B C24 H24C 109.5
C19 C25 C27 111.2(2)
C19 C25 C26 111.4(3)
C27 C25 C26 111.4(2)
C19 C25 H25 107.5
C27 C25 H25 107.5
C26 C25 H25 107.5
C25 C26 H26A 109.5
C25 C26 H26B 109.5
H26A C26 H26B 109.5
C25 C26 H26C 109.5
H26A C26 H26C 109.5
H26B C26 H26C 109.5
C25 C27 H27A 109.5
C25 C27 H27B 109.5
H27A C27 H27B 109.5
C25 C27 H27C 109.5
H27A C27 H27C 109.5
H27B C27 H27C 109.5
C21 C28 C29 113.5(2)
C21 C28 C30 112.4(3)
C29 C28 C30 105.5(2)
C21 C28 H28 108.4
C29 C28 H28 108.4
C30 C28 H28 108.4
C28 C29 H29A 109.5
C28 C29 H29B 109.5
H29A C29 H29B 109.5
C28 C29 H29C 109.5
H29A C29 H29C 109.5
H29B C29 H29C 109.5
C28 C30 H30A 109.5
C28 C30 H30B 109.5
H30A C30 H30B 109.5
C28 C30 H30C 109.5
H30A C30 H30C 109.5
H30B C30 H30C 109.5
C36 C31 C32 119.8(2)
C36 C31 P1 115.8(2)
C32 C31 P1 124.4(2)
C33 C32 C31 119.7(3)
C33 C32 C38 118.1(3)
C31 C32 C38 122.2(2)
C32 C33 C34 120.9(3)
C32 C33 H33 119.6
C34 C33 H33 119.6
C33 C34 C35 119.7(3)
C33 C34 C39 120.6(3)
C35 C34 C39 119.7(3)
C36 C35 C34 119.5(3)
C36 C35 H35 120.2
C34 C35 H35 120.2
C31 C36 C35 120.4(3)
C31 C36 C37 123.9(2)
C35 C36 C37 115.7(3)
C36 C37 H37A 109.5
C36 C37 H37B 109.5
H37A C37 H37B 109.5
C36 C37 H37C 109.5
H37A C37 H37C 109.5
H37B C37 H37C 109.5
C32 C38 H38A 109.5
C32 C38 H38B 109.5
H38A C38 H38B 109.5
C32 C38 H38C 109.5
H38A C38 H38C 109.5
H38B C38 H38C 109.5
C34 C39 H39A 109.5
C34 C39 H39B 109.5
H39A C39 H39B 109.5
C34 C39 H39C 109.5
H39A C39 H39C 109.5
H39B C39 H39C 109.5
O2 C40 C41 112.7(3)
O2 C40 C42 106.0(2)
C41 C40 C42 109.8(3)
O2 C40 C43 109.7(2)
C41 C40 C43 111.7(2)
C42 C40 C43 106.6(3)
F13 C41 F15 113.2(3)
F13 C41 F14 104.4(2)
F15 C41 F14 108.9(3)
F13 C41 C40 111.9(3)
F15 C41 C40 108.2(2)
F14 C41 C40 110.2(2)
F16 C42 F17 106.6(3)
F16 C42 F18 109.1(2)
F17 C42 F18 107.8(2)
F16 C42 C40 110.1(2)
F17 C42 C40 109.0(3)
F18 C42 C40 114.0(3)
F11 C43 F12 111.3(3)
F11 C43 F10 105.2(2)
F12 C43 F10 105.7(2)
F11 C43 C40 114.0(2)
F12 C43 C40 115.1(2)
F10 C43 C40 104.4(3)
O4 C44 C45 111.2(2)
O4 C44 C47 112.8(2)
C45 C44 C47 107.6(3)
O4 C44 C46 107.7(2)
C45 C44 C46 107.9(2)
C47 C44 C46 109.5(2)
F20 C45 F19 108.0(3)
F20 C45 F21 105.3(2)
F19 C45 F21 105.3(2)
F20 C45 C44 114.6(2)
F19 C45 C44 111.7(2)
F21 C45 C44 111.4(3)
F24 C46 F22 106.9(3)
F24 C46 F23 106.6(2)
F22 C46 F23 106.0(2)
F24 C46 C44 111.1(2)
F22 C46 C44 111.9(2)
F23 C46 C44 113.9(3)
F27 C47 F26 108.2(2)
F27 C47 F25 108.7(3)
F26 C47 F25 107.2(3)
F27 C47 C44 110.8(3)
F26 C47 C44 109.3(3)
F25 C47 C44 112.5(2)
O1 C48 C50 112.4(2)
O1 C48 C49 108.1(3)
C50 C48 C49 109.8(2)
O1 C48 C51 110.7(2)
C50 C48 C51 109.0(3)
C49 C48 C51 106.7(2)
F36 C49 F35 109.4(3)
F36 C49 F34 104.9(2)
F35 C49 F34 107.2(2)
F36 C49 C48 112.7(3)
F35 C49 C48 109.2(2)
F34 C49 C48 113.2(3)
F33 C50 F31 111.2(3)
F33 C50 F32 107.7(2)
F31 C50 F32 106.3(3)
F33 C50 C48 109.3(3)
F31 C50 C48 110.1(2)
F32 C50 C48 112.3(3)
F29 C51 F28 107.4(2)
F29 C51 F30 105.9(2)
F28 C51 F30 106.3(2)
F29 C51 C48 115.2(3)
F28 C51 C48 109.9(3)
F30 C51 C48 111.7(3)
O3 C52 C55 109.9(3)
O3 C52 C53 111.8(2)
C55 C52 C53 110.0(2)
O3 C52 C54 109.3(2)
C55 C52 C54 106.9(3)
C53 C52 C54 108.8(3)
F5 C53 F6 106.2(2)
F5 C53 F4 107.9(3)
F6 C53 F4 108.5(3)
F5 C53 C52 110.8(3)
F6 C53 C52 111.3(3)
F4 C53 C52 112.0(2)
F1 C54 F3 107.0(2)
F1 C54 F2 105.3(2)
F3 C54 F2 104.6(3)
F1 C54 C52 115.2(3)
F3 C54 C52 112.1(2)
F2 C54 C52 112.0(2)
F8 C55 F9 106.8(2)
F8 C55 F7 106.8(2)
F9 C55 F7 108.0(2)
F8 C55 C52 110.7(3)
F9 C55 C52 111.8(2)
F7 C55 C52 112.4(3)
C48 O1 Al1 152.41(19)
C40 O2 Al1 147.19(19)
C52 O3 Al1 149.1(2)
C44 O4 Al1 149.6(2)
C31 P1 C1 118.23(14)
C31 P1 C16 119.16(14)
C1 P1 C16 111.76(13)

loop_
_geom_bond_atom_site_label_1
_geom_bond_atom_site_label_2
_geom_bond_distance
Al1 O1 1.702(2)
Al1 O2 1.717(2)
Al1 O3 1.724(2)
Al1 O4 1.7521(19)
C1 C2 1.387(4)
C1 C6 1.400(4)
C1 P1 1.820(3)
C2 C3 1.391(4)
C2 C13 1.514(4)
C3 C4 1.396(4)
C3 H3 0.9500
C4 C5 1.385(4)
C4 C10 1.510(4)
C5 C6 1.393(4)
C5 H5 0.9500
C6 C7 1.501(4)
C7 C8 1.527(4)
C7 C9 1.528(4)
C7 H7 1.0000
C8 H8A 0.9800
C8 H8B 0.9800
C8 H8C 0.9800
C9 H9A 0.9800
C9 H9B 0.9800
C9 H9C 0.9800
C10 C11 1.536(4)
C10 C12 1.541(5)
C10 H10 1.0000
C11 H11A 0.9800
C11 H11B 0.9800
C11 H11C 0.9800
C12 H12A 0.9800
C12 H12B 0.9800
C12 H12C 0.9800
C13 C15 1.530(4)
C13 C14 1.555(4)
C13 H13 1.0000
C14 H14A 0.9800
C14 H14B 0.9800
C14 H14C 0.9800
C15 H15A 0.9800
C15 H15B 0.9800
C15 H15C 0.9800
C16 C17 1.386(4)
C16 C21 1.395(4)
C16 P1 1.820(3)
C17 C18 1.393(4)
C17 C22 1.514(4)
C18 C19 1.393(4)
C18 H18 0.9500
C19 C20 1.399(4)
C19 C25 1.505(4)
C20 C21 1.390(4)
C20 H20 0.9500
C21 C28 1.513(4)
C22 C24 1.526(4)
C22 C23 1.537(4)
C22 H22 1.0000
C23 H23A 0.9800
C23 H23B 0.9800
C23 H23C 0.9800
C24 H24A 0.9800
C24 H24B 0.9800
C24 H24C 0.9800
C25 C27 1.521(4)
C25 C26 1.543(4)
C25 H25 1.0000
C26 H26A 0.9800
C26 H26B 0.9800
C26 H26C 0.9800
C27 H27A 0.9800
C27 H27B 0.9800
C27 H27C 0.9800
C28 C29 1.539(4)
C28 C30 1.543(4)
C28 H28 1.0000
C29 H29A 0.9800
C29 H29B 0.9800
C29 H29C 0.9800
C30 H30A 0.9800
C30 H30B 0.9800
C30 H30C 0.9800
C31 C36 1.390(4)
C31 C32 1.402(4)
C31 P1 1.798(3)
C32 C33 1.378(4)
C32 C38 1.517(4)
C33 C34 1.390(4)
C33 H33 0.9500
C34 C35 1.398(4)
C34 C39 1.518(4)
C35 C36 1.392(4)
C35 H35 0.9500
C36 C37 1.522(4)
C37 H37A 0.9800
C37 H37B 0.9800
C37 H37C 0.9800
C38 H38A 0.9800
C38 H38B 0.9800
C38 H38C 0.9800
C39 H39A 0.9800
C39 H39B 0.9800
C39 H39C 0.9800
C40 O2 1.355(4)
C40 C41 1.516(4)
C40 C42 1.528(4)
C40 C43 1.558(5)
C41 F13 1.337(4)
C41 F15 1.348(4)
C41 F14 1.353(4)
C42 F16 1.336(3)
C42 F17 1.340(4)
C42 F18 1.355(4)
C43 F11 1.333(3)
C43 F12 1.333(4)
C43 F10 1.363(4)
C44 O4 1.322(3)
C44 C45 1.532(4)
C44 C47 1.545(4)
C44 C46 1.550(4)
C45 F20 1.334(3)
C45 F19 1.341(3)
C45 F21 1.357(3)
C46 F24 1.324(4)
C46 F22 1.327(3)
C46 F23 1.334(3)
C47 F27 1.324(4)
C47 F26 1.326(4)
C47 F25 1.350(3)
C48 O1 1.329(4)
C48 C50 1.534(4)
C48 C49 1.550(4)
C48 C51 1.556(4)
C49 F36 1.342(4)
C49 F35 1.353(3)
C49 F34 1.353(4)
C50 F33 1.338(4)
C50 F31 1.340(4)
C50 F32 1.346(4)
C51 F29 1.322(4)
C51 F28 1.333(4)
C51 F30 1.349(3)
C52 O3 1.321(3)
C52 C55 1.536(5)
C52 C53 1.537(4)
C52 C54 1.553(5)
C53 F5 1.317(4)
C53 F6 1.336(4)
C53 F4 1.345(4)
C54 F1 1.330(4)
C54 F3 1.332(3)
C54 F2 1.353(4)
C55 F8 1.342(4)
C55 F9 1.344(3)
C55 F7 1.358(3)

loop_
_geom_torsion_atom_site_label_1
_geom_torsion_atom_site_label_2
_geom_torsion_atom_site_label_3
_geom_torsion_atom_site_label_4
_geom_torsion
C6 C1 C2 C3 -0.8(4)
P1 C1 C2 C3 174.1(2)
C6 C1 C2 C13 -179.5(3)
P1 C1 C2 C13 -4.5(4)
C1 C2 C3 C4 -0.4(4)
C13 C2 C3 C4 178.4(3)
C2 C3 C4 C5 0.6(4)
C2 C3 C4 C10 -175.5(3)
C3 C4 C5 C6 0.4(4)
C10 C4 C5 C6 176.5(3)
C4 C5 C6 C1 -1.6(4)
C4 C5 C6 C7 178.1(3)
C2 C1 C6 C5 1.8(4)
P1 C1 C6 C5 -173.7(2)
C2 C1 C6 C7 -177.9(3)
P1 C1 C6 C7 6.7(4)
C5 C6 C7 C8 -59.2(3)
C1 C6 C7 C8 120.5(3)
C5 C6 C7 C9 64.6(4)
C1 C6 C7 C9 -115.7(3)
C5 C4 C10 C11 -115.0(3)
C3 C4 C10 C11 61.1(4)
C5 C4 C10 C12 119.8(3)
C3 C4 C10 C12 -64.2(4)
C1 C2 C13 C15 133.0(3)
C3 C2 C13 C15 -45.7(4)
C1 C2 C13 C14 -103.2(3)
C3 C2 C13 C14 78.1(3)
C21 C16 C17 C18 1.1(4)
P1 C16 C17 C18 -158.8(2)
C21 C16 C17 C22 -174.2(3)
P1 C16 C17 C22 25.9(4)
C16 C17 C18 C19 0.1(4)
C22 C17 C18 C19 175.8(2)
C17 C18 C19 C20 -1.9(4)
C17 C18 C19 C25 176.9(3)
C18 C19 C20 C21 2.4(4)
C25 C19 C20 C21 -176.4(3)
C19 C20 C21 C16 -1.2(4)
C19 C20 C21 C28 -176.9(3)
C17 C16 C21 C20 -0.6(4)
P1 C16 C21 C20 160.6(2)
C17 C16 C21 C28 175.0(3)
P1 C16 C21 C28 -23.8(3)
C16 C17 C22 C24 115.2(3)
C18 C17 C22 C24 -60.3(3)
C16 C17 C22 C23 -120.5(3)
C18 C17 C22 C23 64.0(3)
C18 C19 C25 C27 63.6(3)
C20 C19 C25 C27 -117.7(3)
C18 C19 C25 C26 -61.3(4)
C20 C19 C25 C26 117.4(3)
C20 C21 C28 C29 -70.4(3)
C16 C21 C28 C29 114.0(3)
C20 C21 C28 C30 49.2(3)
C16 C21 C28 C30 -126.5(3)
C36 C31 C32 C33 -0.9(4)
P1 C31 C32 C33 179.9(2)
C36 C31 C32 C38 179.0(3)
P1 C31 C32 C38 -0.2(4)
C31 C32 C33 C34 -0.2(5)
C38 C32 C33 C34 179.9(3)
C32 C33 C34 C35 0.6(4)
C32 C33 C34 C39 -177.4(3)
C33 C34 C35 C36 0.0(4)
C39 C34 C35 C36 178.1(3)
C32 C31 C36 C35 1.5(4)
P1 C31 C36 C35 -179.2(2)
C32 C31 C36 C37 179.9(3)
P1 C31 C36 C37 -0.9(4)
C34 C35 C36 C31 -1.1(5)
C34 C35 C36 C37 -179.6(3)
O2 C40 C41 F13 157.5(2)
C42 C40 C41 F13 -84.6(3)
C43 C40 C41 F13 33.4(4)
O2 C40 C41 F15 -77.2(3)
C42 C40 C41 F15 40.8(3)
C43 C40 C41 F15 158.8(2)
O2 C40 C41 F14 41.8(4)
C42 C40 C41 F14 159.7(3)
C43 C40 C41 F14 -82.3(3)
O2 C40 C42 F16 166.8(3)
C41 C40 C42 F16 44.8(4)
C43 C40 C42 F16 -76.4(3)
O2 C40 C42 F17 -76.6(3)
C41 C40 C42 F17 161.4(3)
C43 C40 C42 F17 40.3(3)
O2 C40 C42 F18 43.8(3)
C41 C40 C42 F18 -78.2(3)
C43 C40 C42 F18 160.7(2)
O2 C40 C43 F11 30.2(4)
C41 C40 C43 F11 155.9(3)
C42 C40 C43 F11 -84.1(3)
O2 C40 C43 F12 160.6(2)
C41 C40 C43 F12 -73.7(3)
C42 C40 C43 F12 46.2(3)
O2 C40 C43 F10 -84.0(3)
C41 C40 C43 F10 41.7(3)
C42 C40 C43 F10 161.6(2)
O4 C44 C45 F20 -168.3(2)
C47 C44 C45 F20 -44.3(3)
C46 C44 C45 F20 73.7(3)
O4 C44 C45 F19 -45.2(3)
C47 C44 C45 F19 78.8(3)
C46 C44 C45 F19 -163.2(2)
O4 C44 C45 F21 72.2(3)
C47 C44 C45 F21 -163.8(2)
C46 C44 C45 F21 -45.7(3)
O4 C44 C46 F24 75.7(3)
C45 C44 C46 F24 -164.1(2)
C47 C44 C46 F24 -47.3(3)
O4 C44 C46 F22 -43.7(3)
C45 C44 C46 F22 76.5(3)
C47 C44 C46 F22 -166.7(3)
O4 C44 C46 F23 -163.9(2)
C45 C44 C46 F23 -43.8(3)
C47 C44 C46 F23 73.1(3)
O4 C44 C47 F27 78.6(3)
C45 C44 C47 F27 -44.4(3)
C46 C44 C47 F27 -161.4(2)
O4 C44 C47 F26 -40.5(3)
C45 C44 C47 F26 -163.5(2)
C46 C44 C47 F26 79.5(3)
O4 C44 C47 F25 -159.5(3)
C45 C44 C47 F25 77.5(3)
C46 C44 C47 F25 -39.5(4)
O1 C48 C49 F36 43.0(3)
C50 C48 C49 F36 165.9(3)
C51 C48 C49 F36 -76.1(3)
O1 C48 C49 F35 -78.8(3)
C50 C48 C49 F35 44.2(4)
C51 C48 C49 F35 162.1(3)
O1 C48 C49 F34 161.8(2)
C50 C48 C49 F34 -75.2(3)
C51 C48 C49 F34 42.8(3)
O1 C48 C50 F33 43.1(3)
C49 C48 C50 F33 -77.3(3)
C51 C48 C50 F33 166.2(3)
O1 C48 C50 F31 -79.3(3)
C49 C48 C50 F31 160.3(3)
C51 C48 C50 F31 43.8(3)
O1 C48 C50 F32 162.5(2)
C49 C48 C50 F32 42.1(3)
C51 C48 C50 F32 -74.4(3)
O1 C48 C51 F29 167.4(2)
C50 C48 C51 F29 43.3(3)
C49 C48 C51 F29 -75.2(3)
O1 C48 C51 F28 46.0(3)
C50 C48 C51 F28 -78.1(3)
C49 C48 C51 F28 163.4(3)
O1 C48 C51 F30 -71.7(3)
C50 C48 C51 F30 164.2(3)
C49 C48 C51 F30 45.7(4)
O3 C52 C53 F5 -76.3(3)
C55 C52 C53 F5 46.1(3)
C54 C52 C53 F5 162.9(3)
O3 C52 C53 F6 41.6(4)
C55 C52 C53 F6 163.9(3)
C54 C52 C53 F6 -79.2(3)
O3 C52 C53 F4 163.2(3)
C55 C52 C53 F4 -74.4(3)
C54 C52 C53 F4 42.4(4)
O3 C52 C54 F1 159.4(2)
C55 C52 C54 F1 40.5(3)
C53 C52 C54 F1 -78.3(3)
O3 C52 C54 F3 36.8(4)
C55 C52 C54 F3 -82.1(3)
C53 C52 C54 F3 159.1(3)
O3 C52 C54 F2 -80.4(3)
C55 C52 C54 F2 160.7(2)
C53 C52 C54 F2 41.9(3)
O3 C52 C55 F8 48.7(3)
C53 C52 C55 F8 -74.8(3)
C54 C52 C55 F8 167.2(2)
O3 C52 C55 F9 -70.2(3)
C53 C52 C55 F9 166.3(2)
C54 C52 C55 F9 48.3(3)
O3 C52 C55 F7 168.1(2)
C53 C52 C55 F7 44.6(3)
C54 C52 C55 F7 -73.4(3)
C50 C48 O1 Al1 172.5(3)
C49 C48 O1 Al1 -66.1(5)
C51 C48 O1 Al1 50.4(5)
O2 Al1 O1 C48 70.3(4)
O3 Al1 O1 C48 -168.2(4)
O4 Al1 O1 C48 -48.1(4)
C41 C40 O2 Al1 -59.1(5)
C42 C40 O2 Al1 -179.3(3)
C43 C40 O2 Al1 66.0(5)
O1 Al1 O2 C40 84.8(4)
O3 Al1 O2 C40 -36.3(4)
O4 Al1 O2 C40 -156.6(4)
C55 C52 O3 Al1 139.0(3)
C53 C52 O3 Al1 -98.5(4)
C54 C52 O3 Al1 22.0(5)
O1 Al1 O3 C52 32.3(4)
O2 Al1 O3 C52 158.2(4)
O4 Al1 O3 C52 -84.7(4)
C45 C44 O4 Al1 58.4(5)
C47 C44 O4 Al1 -62.6(5)
C46 C44 O4 Al1 176.4(3)
O1 Al1 O4 C44 163.8(4)
O2 Al1 O4 C44 39.5(4)
O3 Al1 O4 C44 -78.8(4)
C36 C31 P1 C1 73.5(3)
C32 C31 P1 C1 -107.2(3)
C36 C31 P1 C16 -145.1(2)
C32 C31 P1 C16 34.2(3)
C2 C1 P1 C31 32.7(3)
C6 C1 P1 C31 -152.0(2)
C2 C1 P1 C16 -111.4(3)
C6 C1 P1 C16 63.9(3)
C17 C16 P1 C31 -112.8(2)
C21 C16 P1 C31 86.3(2)
C17 C16 P1 C1 30.9(3)
C21 C16 P1 C1 -130.0(2)
